data_7717198
loop_
_publ_author_name
'Chleb&#xed;k, Richard'
'Fekete, Csilla'
'Jambor, Roman'
'R&#x16f;&#x17e;i&#x10d;ka, Ale&#x161;'
'Benk&#x151;, Zolt&#xe1;n'
'Dost&#xe1;l, Libor'

_publ_section_title
;
 Antimony centre in three different roles: does donor strength or acceptor
 ability determine the bonding pattern?
;
_journal_issue 43
_journal_name_full 'Dalton transactions (Cambridge, England : 2003)'
_journal_page_first 17721
_journal_page_last 17726
_journal_paper_doi 10.1039/d4dt02787f
_journal_volume 53
_journal_year 2024
_chemical_formula_moiety 'C33 H48 Cl2 N9 Pd Sb, 3(C H2 Cl2)'
_chemical_formula_sum 'C36 H54 Cl8 N9 Pd Sb'
_chemical_formula_weight 1124.63
_space_group_crystal_system monoclinic
_space_group_IT_number 14
_space_group_name_Hall '-P 2yn'
_space_group_name_H-M_alt 'P 1 21/n 1'
_atom_sites_solution_hydrogens geom
_audit_creation_method 'APEX3 v2016.5-0'
_audit_update_record
;
2024-10-08 deposited with the CCDC.	2024-10-08 downloaded from the CCDC.
;
_cell_angle_alpha 90
_cell_angle_beta 94.068(2)
_cell_angle_gamma 90
_cell_formula_units_Z 4
_cell_length_a 10.7479(4)
_cell_length_b 17.5505(7)
_cell_length_c 25.6485(11)
_cell_measurement_reflns_used 119397
_cell_measurement_temperature 150(2)
_cell_measurement_theta_max 26.5
_cell_measurement_theta_min 1
_cell_volume 4825.9(3)
_computing_cell_refinement 'APEX3 v2016.5-0 (Bruker AXS)'
_computing_data_collection 'Bruker Instrument Service vV6.2.3'
_computing_data_reduction 'SAINT V8.37A (Bruker AXS Inc., 2015)'
_computing_molecular_graphics 'Platon (Spek, 2009)'
_computing_publication_material 'Platon (Spek, 2009)'
_computing_structure_refinement 'SHELXL-2019/1 (Sheldrick, 2019)'
_computing_structure_solution 'XT, VERSION 2014/5'
_diffrn_ambient_temperature 150(2)
_diffrn_detector_area_resol_mean 10.4167
_diffrn_measured_fraction_theta_full 0.998
_diffrn_measured_fraction_theta_max 0.998
_diffrn_measurement_device_type 'Bruker D8 - Venture'
_diffrn_measurement_method '\f and \w scans to fill the Ewald sphere'
_diffrn_radiation_type MoK\a
_diffrn_radiation_wavelength 0.71073
_diffrn_reflns_av_R_equivalents 0.0382
_diffrn_reflns_av_unetI/netI 0.0168
_diffrn_reflns_Laue_measured_fraction_full 0.998
_diffrn_reflns_Laue_measured_fraction_max 0.998
_diffrn_reflns_limit_h_max 13
_diffrn_reflns_limit_h_min -13
_diffrn_reflns_limit_k_max 22
_diffrn_reflns_limit_k_min -22
_diffrn_reflns_limit_l_max 32
_diffrn_reflns_limit_l_min -32
_diffrn_reflns_number 110423
_diffrn_reflns_point_group_measured_fraction_full 0.998
_diffrn_reflns_point_group_measured_fraction_max 0.998
_diffrn_reflns_theta_full 25.242
_diffrn_reflns_theta_max 26.498
_diffrn_reflns_theta_min 2.318
_diffrn_source 'sealed X-ray tube'
_exptl_absorpt_coefficient_mu 1.411
_exptl_absorpt_correction_T_max 0.7456
_exptl_absorpt_correction_T_min 0.5140
_exptl_absorpt_correction_type multi-scan
_exptl_absorpt_process_details
;
SADABS-2016/2 - Bruker AXS area detector
scaling and absorption correction
;
_exptl_crystal_colour orange
_exptl_crystal_density_diffrn 1.548
_exptl_crystal_description needle
_exptl_crystal_F_000 2264
_exptl_crystal_size_max 0.593
_exptl_crystal_size_mid 0.174
_exptl_crystal_size_min 0.172
_refine_diff_density_max 1.561
_refine_diff_density_min -1.397
_refine_diff_density_rms 0.104
_refine_ls_extinction_coef 0.00229(10)
_refine_ls_extinction_expression Fc^*^=kFc[1+0.001xFc^2^\l^3^/sin(2\q)]^-1/4^
_refine_ls_extinction_method 'SHELXL-2019/1 (Sheldrick 2019)'
_refine_ls_goodness_of_fit_ref 1.166
_refine_ls_hydrogen_treatment constr
_refine_ls_matrix_type full
_refine_ls_number_parameters 483
_refine_ls_number_reflns 9970
_refine_ls_number_restraints 361
_refine_ls_restrained_S_all 1.152
_refine_ls_R_factor_all 0.0500
_refine_ls_R_factor_gt 0.0416
_refine_ls_shift/su_max 0.001
_refine_ls_shift/su_mean 0.000
_refine_ls_structure_factor_coef Fsqd
_refine_ls_weighting_details 'w=1/[\s^2^(Fo^2^)+24.4823P] where P=(Fo^2^+2Fc^2^)/3'
_refine_ls_weighting_scheme calc
_refine_ls_wR_factor_gt 0.0865
_refine_ls_wR_factor_ref 0.0893
_reflns_Friedel_coverage 0.000
_reflns_number_gt 8750
_reflns_number_total 9970
_reflns_threshold_expression 'I > 2\s(I)'
_cod_data_source_file d4dt02787f2.cif
_cod_data_source_block 1
_cod_depositor_comments 'Adding full bibliography for 7717193--7717199.cif.'
_cod_original_sg_symbol_H-M 'P 21/n'
_cod_database_code 7717198
_shelx_shelxl_version_number 2019/1
_shelx_space_group_comment
;
The symmetry employed for this shelxl refinement is uniquely defined
by the following loop, which should always be used as a source of
symmetry information in preference to the above space-group names.
They are only intended as comments.
;
_shelx_estimated_absorpt_t_min 0.488
_shelx_estimated_absorpt_t_max 0.793
_exptl_absorpt_special_details
;
The ratio of minimum to maximum
apparent transmission was 0.689
;

loop_
_space_group_symop_operation_xyz
'x, y, z'
'-x+1/2, y+1/2, -z+1/2'
'-x, -y, -z'
'x-1/2, -y-1/2, z-1/2'

loop_
_atom_site_label
_atom_site_type_symbol
_atom_site_fract_x
_atom_site_fract_y
_atom_site_fract_z
_atom_site_U_iso_or_equiv
_atom_site_adp_type
_atom_site_occupancy
_atom_site_site_symmetry_order
_atom_site_calc_flag
_atom_site_refinement_flags_posn
_atom_site_refinement_flags_adp
_atom_site_refinement_flags_occupancy
_atom_site_disorder_assembly
_atom_site_disorder_group
Sb1 Sb 0.60537(2) 0.57207(2) 0.25531(2) 0.01674(8) Uani 1 1 d . . . . .
Pd1 Pd 0.61524(3) 0.57403(2) 0.35132(2) 0.01840(9) Uani 1 1 d . . . . .
Cl1 Cl 0.72155(10) 0.68779(6) 0.35333(4) 0.0305(2) Uani 1 1 d . . . . .
N1 N 0.5153(3) 0.47268(18) 0.34197(13) 0.0207(7) Uani 1 1 d . . . . .
C1 C 0.4489(3) 0.4986(2) 0.25127(16) 0.0206(8) Uani 1 1 d . . . . .
Cl2 Cl 0.60424(11) 0.57218(6) 0.44447(4) 0.0331(2) Uani 1 1 d . . . . .
N2 N 0.6239(3) 0.3979(2) 0.40439(14) 0.0258(7) Uani 1 1 d . . . . .
C2 C 0.4338(3) 0.4568(2) 0.29743(15) 0.0204(7) Uani 1 1 d . . . . .
N3 N 0.4112(3) 0.41020(19) 0.40799(13) 0.0237(7) Uani 1 1 d . . . . .
Cl3 Cl 0.16876(15) 0.67300(9) 0.16331(6) 0.0586(4) Uani 1 1 d . . . . .
C3 C 0.3451(4) 0.3975(2) 0.29428(17) 0.0264(8) Uani 1 1 d . . . . .
H3 H 0.335757 0.366113 0.323907 0.032 Uiso 1 1 calc R U . . .
N4 N 0.5595(3) 0.5862(2) 0.13470(14) 0.0299(8) Uani 1 1 d . . . . .
Cl4 Cl 0.13808(14) 0.54957(9) 0.08719(6) 0.0566(4) Uani 1 1 d . . . . .
C4 C 0.2713(4) 0.3844(3) 0.24871(18) 0.0292(9) Uani 1 1 d . . . . .
H4 H 0.211507 0.344447 0.247788 0.035 Uiso 1 1 calc R U . . .
N5 N 0.6096(4) 0.5074(3) 0.06772(16) 0.0452(10) Uani 1 1 d . . . . .
Cl5 Cl 0.3374(2) 0.77677(16) 0.40121(10) 0.1103(8) Uani 1 1 d . . . . .
C5 C 0.2830(4) 0.4280(3) 0.20464(18) 0.0310(9) Uani 1 1 d . . . . .
H5 H 0.229949 0.419593 0.173961 0.037 Uiso 1 1 calc R U . . .
N6 N 0.7232(4) 0.6184(3) 0.08013(15) 0.0451(11) Uani 1 1 d . . . . .
Cl6 Cl 0.54292(17) 0.82819(12) 0.47091(9) 0.0821(6) Uani 1 1 d . . . . .
C6 C 0.3736(4) 0.4845(2) 0.20589(16) 0.0255(8) Uani 1 1 d . . . . .
H6 H 0.384373 0.513826 0.175419 0.031 Uiso 1 1 calc R U . . .
N7 N 0.8647(3) 0.61452(18) 0.24466(13) 0.0220(7) Uani 1 1 d . . . . .
C7 C 0.5159(4) 0.4271(2) 0.38454(15) 0.0228(8) Uani 1 1 d . . . . .
N8 N 0.9793(3) 0.71862(19) 0.27481(14) 0.0260(7) Uani 1 1 d . . . . .
C8 C 0.7347(4) 0.3993(3) 0.3746(2) 0.0355(10) Uani 1 1 d . . . . .
H8A H 0.709395 0.397184 0.337123 0.053 Uiso 1 1 calc R U . . .
H8B H 0.787440 0.355269 0.384235 0.053 Uiso 1 1 calc R U . . .
H8C H 0.781479 0.446345 0.382320 0.053 Uiso 1 1 calc R U . . .
C9 C 0.6491(5) 0.3846(3) 0.46072(18) 0.0387(11) Uani 1 1 d . . . . .
H9A H 0.656508 0.329734 0.467316 0.058 Uiso 1 1 calc R U . . .
H9B H 0.580441 0.405273 0.479561 0.058 Uiso 1 1 calc R U . . .
H9C H 0.727143 0.409909 0.472835 0.058 Uiso 1 1 calc R U . . .
N9 N 1.0434(3) 0.5987(2) 0.30426(15) 0.0292(8) Uani 1 1 d . . . . .
C10 C 0.3076(4) 0.4637(3) 0.40703(18) 0.0312(9) Uani 1 1 d . . . . .
H10A H 0.336123 0.514092 0.396496 0.047 Uiso 1 1 calc R U . . .
H10B H 0.276399 0.466975 0.441948 0.047 Uiso 1 1 calc R U . . .
H10C H 0.240604 0.446117 0.382015 0.047 Uiso 1 1 calc R U . . .
C12 C 0.5575(3) 0.6689(2) 0.20913(16) 0.0226(8) Uani 1 1 d . . . . .
C11 C 0.3882(5) 0.3364(2) 0.43148(18) 0.0330(10) Uani 1 1 d . . . . .
H11A H 0.307404 0.316660 0.417369 0.049 Uiso 1 1 calc R U . . .
H11B H 0.387404 0.342135 0.469457 0.049 Uiso 1 1 calc R U . . .
H11C H 0.454336 0.300756 0.423398 0.049 Uiso 1 1 calc R U . . .
C13 C 0.5469(4) 0.6598(2) 0.15499(16) 0.0259(8) Uani 1 1 d . . . . .
C14 C 0.5139(4) 0.7242(3) 0.12387(19) 0.0342(10) Uani 1 1 d . . . . .
H14 H 0.505179 0.719588 0.086886 0.041 Uiso 1 1 calc R U . . .
C15 C 0.4944(4) 0.7934(3) 0.1470(2) 0.0376(10) Uani 1 1 d . . . . .
H15 H 0.470429 0.835946 0.125661 0.045 Uiso 1 1 calc R U . . .
C19 C 0.4987(5) 0.4625(4) 0.0750(2) 0.0519(14) Uani 1 1 d . . . . .
H19A H 0.427258 0.496547 0.077919 0.078 Uiso 1 1 calc R U . . .
H19B H 0.511645 0.432162 0.107034 0.078 Uiso 1 1 calc R U . . .
H19C H 0.482272 0.428422 0.045039 0.078 Uiso 1 1 calc R U . . .
C18 C 0.6290(4) 0.5728(3) 0.09562(17) 0.0344(10) Uani 1 1 d . . . . .
C17 C 0.5400(4) 0.7397(2) 0.23188(18) 0.0280(9) Uani 1 1 d . . . . .
H17 H 0.549335 0.745209 0.268793 0.034 Uiso 1 1 calc R U . . .
C16 C 0.5087(4) 0.8025(3) 0.2004(2) 0.0353(10) Uani 1 1 d . . . . .
H16 H 0.497447 0.851160 0.215643 0.042 Uiso 1 1 calc R U . . .
C20 C 0.7156(6) 0.4619(4) 0.0521(2) 0.0634(18) Uani 1 1 d . . . . .
H20A H 0.706404 0.452677 0.014326 0.095 Uiso 1 1 calc R U . . .
H20B H 0.717655 0.413069 0.070665 0.095 Uiso 1 1 calc R U . . .
H20C H 0.793448 0.489620 0.060849 0.095 Uiso 1 1 calc R U . . .
C21 C 0.7480(7) 0.6286(5) 0.0252(2) 0.084(3) Uani 1 1 d . . . . .
H21A H 0.696283 0.593111 0.003569 0.126 Uiso 1 1 calc R U . . .
H21B H 0.836258 0.618407 0.020778 0.126 Uiso 1 1 calc R U . . .
H21C H 0.727970 0.681010 0.014512 0.126 Uiso 1 1 calc R U . . .
C22 C 0.7973(4) 0.6662(3) 0.11598(19) 0.0401(11) Uani 1 1 d . . . . .
H22A H 0.885521 0.661492 0.109066 0.060 Uiso 1 1 calc R U . . .
H22B H 0.785951 0.650182 0.151943 0.060 Uiso 1 1 calc R U . . .
H22C H 0.770902 0.719322 0.111305 0.060 Uiso 1 1 calc R U . . .
C23 C 0.7430(3) 0.5058(2) 0.22210(14) 0.0181(7) Uani 1 1 d . . . . .
C24 C 0.8609(4) 0.5396(2) 0.22567(15) 0.0205(8) Uani 1 1 d . . . . .
C25 C 0.9590(4) 0.5010(2) 0.20454(17) 0.0276(9) Uani 1 1 d . . . . .
H25 H 1.039629 0.523356 0.205412 0.033 Uiso 1 1 calc R U . . .
C26 C 0.9384(4) 0.4298(3) 0.18232(18) 0.0316(9) Uani 1 1 d . . . . .
H26 H 1.005563 0.403808 0.167975 0.038 Uiso 1 1 calc R U . . .
C27 C 0.8211(4) 0.3954(3) 0.18051(18) 0.0300(9) Uani 1 1 d . . . . .
H27 H 0.808608 0.346020 0.165887 0.036 Uiso 1 1 calc R U . . .
C28 C 0.7230(4) 0.4349(2) 0.20056(16) 0.0224(8) Uani 1 1 d . . . . .
H28 H 0.642139 0.412755 0.199352 0.027 Uiso 1 1 calc R U . . .
C29 C 0.9602(4) 0.6423(2) 0.27350(16) 0.0226(8) Uani 1 1 d . . . . .
C30 C 0.9053(4) 0.7622(2) 0.2371(2) 0.0327(10) Uani 1 1 d . . . . .
H30A H 0.909301 0.739165 0.202505 0.049 Uiso 1 1 calc R U . . .
H30B H 0.937208 0.814487 0.236510 0.049 Uiso 1 1 calc R U . . .
H30C H 0.818516 0.762894 0.246598 0.049 Uiso 1 1 calc R U . . .
C31 C 1.0154(4) 0.7570(3) 0.32419(19) 0.0342(10) Uani 1 1 d . . . . .
H31A H 1.075580 0.797426 0.318122 0.051 Uiso 1 1 calc R U . . .
H31B H 1.053498 0.720021 0.349128 0.051 Uiso 1 1 calc R U . . .
H31C H 0.941344 0.779221 0.338414 0.051 Uiso 1 1 calc R U . . .
C32 C 1.1772(4) 0.6145(3) 0.3082(2) 0.0401(11) Uani 1 1 d . . . . .
H32A H 1.222031 0.570910 0.294822 0.060 Uiso 1 1 calc R U . . .
H32B H 1.205427 0.623301 0.344922 0.060 Uiso 1 1 calc R U . . .
H32C H 1.193826 0.659974 0.287657 0.060 Uiso 1 1 calc R U . . .
C33 C 1.0059(5) 0.5282(3) 0.3276(2) 0.0379(11) Uani 1 1 d . . . . .
H33A H 0.914757 0.524277 0.324590 0.057 Uiso 1 1 calc R U . . .
H33B H 1.035865 0.527248 0.364610 0.057 Uiso 1 1 calc R U . . .
H33C H 1.041789 0.485120 0.309505 0.057 Uiso 1 1 calc R U . . .
C34 C 0.2228(5) 0.6307(3) 0.1065(2) 0.0514(14) Uani 1 1 d . . . . .
H34A H 0.216807 0.668311 0.077627 0.062 Uiso 1 1 calc R U . . .
H34B H 0.311792 0.616820 0.113249 0.062 Uiso 1 1 calc R U . . .
C35 C 0.4892(7) 0.7608(4) 0.4245(3) 0.0638(17) Uani 1 1 d . . . . .
H35A H 0.543457 0.761852 0.394878 0.077 Uiso 1 1 calc R U . . .
H35B H 0.495469 0.709443 0.440386 0.077 Uiso 1 1 calc R U . . .

loop_
_atom_site_aniso_label
_atom_site_aniso_U_11
_atom_site_aniso_U_22
_atom_site_aniso_U_33
_atom_site_aniso_U_23
_atom_site_aniso_U_13
_atom_site_aniso_U_12
Sb1 0.01703(13) 0.01487(13) 0.01893(13) 0.00110(9) 0.00563(9) 0.00019(9)
Pd1 0.02229(15) 0.01506(14) 0.01848(15) -0.00013(11) 0.00579(11) -0.00113(11)
Cl1 0.0404(6) 0.0213(5) 0.0305(5) -0.0024(4) 0.0073(4) -0.0095(4)
N1 0.0208(15) 0.0182(15) 0.0237(16) 0.0031(12) 0.0057(12) -0.0026(12)
C1 0.0171(17) 0.0185(18) 0.0269(19) 0.0019(14) 0.0059(14) 0.0003(14)
Cl2 0.0548(7) 0.0263(5) 0.0193(5) -0.0014(4) 0.0097(4) -0.0056(5)
N2 0.0252(17) 0.0247(17) 0.0280(17) 0.0032(14) 0.0060(13) 0.0045(13)
C2 0.0174(17) 0.0203(17) 0.0247(18) -0.0002(14) 0.0087(14) 0.0007(14)
N3 0.0254(16) 0.0203(16) 0.0263(17) 0.0050(13) 0.0084(13) -0.0011(13)
Cl3 0.0674(10) 0.0538(8) 0.0549(8) 0.0055(7) 0.0071(7) -0.0045(7)
C3 0.0256(19) 0.025(2) 0.030(2) 0.0029(16) 0.0106(16) -0.0035(16)
N4 0.0258(18) 0.0354(19) 0.0293(18) -0.0015(15) 0.0076(14) -0.0033(15)
Cl4 0.0550(8) 0.0645(9) 0.0511(8) 0.0015(7) 0.0087(7) -0.0057(7)
C4 0.0199(19) 0.031(2) 0.037(2) -0.0037(17) 0.0083(16) -0.0057(16)
N5 0.041(2) 0.064(3) 0.031(2) -0.0121(19) 0.0038(17) 0.0002(19)
Cl5 0.0891(15) 0.124(2) 0.1115(18) -0.0309(16) -0.0356(14) 0.0068(14)
C5 0.0188(19) 0.040(2) 0.034(2) -0.0012(19) 0.0020(16) -0.0050(18)
N6 0.036(2) 0.074(3) 0.0259(19) 0.0014(19) 0.0093(16) -0.012(2)
Cl6 0.0590(10) 0.0784(12) 0.1096(16) -0.0127(11) 0.0106(10) -0.0128(9)
C6 0.0208(18) 0.029(2) 0.027(2) 0.0004(16) 0.0043(15) -0.0005(16)
N7 0.0166(15) 0.0188(15) 0.0313(18) -0.0016(13) 0.0053(13) -0.0001(12)
C7 0.0255(18) 0.0188(17) 0.0249(18) 0.0022(15) 0.0063(14) -0.0003(15)
N8 0.0225(17) 0.0165(15) 0.0385(19) -0.0005(14) -0.0015(14) -0.0012(13)
C8 0.026(2) 0.033(2) 0.049(3) 0.007(2) 0.0118(19) 0.0095(18)
C9 0.041(3) 0.040(3) 0.034(2) 0.008(2) -0.002(2) 0.008(2)
N9 0.0242(17) 0.0207(16) 0.042(2) 0.0017(15) -0.0040(15) -0.0001(13)
C10 0.030(2) 0.032(2) 0.033(2) 0.0010(18) 0.0117(18) 0.0048(18)
C12 0.0156(17) 0.0217(18) 0.031(2) 0.0049(15) 0.0051(15) 0.0034(14)
C11 0.043(3) 0.025(2) 0.032(2) 0.0049(17) 0.010(2) -0.0088(18)
C13 0.0173(18) 0.031(2) 0.030(2) 0.0097(16) 0.0036(15) -0.0042(15)
C14 0.026(2) 0.039(2) 0.037(2) 0.0174(19) 0.0038(18) -0.0025(18)
C15 0.026(2) 0.032(2) 0.055(3) 0.019(2) 0.004(2) 0.0038(18)
C19 0.049(3) 0.061(3) 0.046(3) -0.020(3) 0.003(2) -0.004(3)
C18 0.027(2) 0.053(3) 0.0231(19) 0.0017(18) 0.0006(16) 0.0005(19)
C17 0.027(2) 0.0196(18) 0.038(2) 0.0054(16) 0.0124(18) 0.0041(15)
C16 0.028(2) 0.022(2) 0.058(3) 0.0122(19) 0.013(2) 0.0055(17)
C20 0.057(3) 0.091(5) 0.043(3) -0.024(3) 0.011(3) 0.018(3)
C21 0.074(5) 0.151(8) 0.029(3) 0.004(3) 0.014(3) -0.045(5)
C22 0.027(2) 0.056(3) 0.037(3) 0.006(2) 0.0059(19) -0.006(2)
C23 0.0181(17) 0.0174(17) 0.0192(18) -0.0001(14) 0.0038(14) 0.0003(13)
C24 0.0192(17) 0.0184(17) 0.0243(19) -0.0016(14) 0.0038(14) -0.0009(14)
C25 0.0194(19) 0.026(2) 0.038(2) -0.0070(17) 0.0066(17) -0.0016(15)
C26 0.0237(19) 0.029(2) 0.043(3) -0.0073(19) 0.0083(18) 0.0075(16)
C27 0.027(2) 0.026(2) 0.037(2) -0.0099(18) 0.0024(17) 0.0022(16)
C28 0.0212(18) 0.0166(17) 0.029(2) -0.0004(15) 0.0025(15) -0.0032(14)
C29 0.0191(17) 0.0189(17) 0.030(2) -0.0010(15) 0.0043(15) -0.0009(14)
C30 0.037(2) 0.0072(17) 0.054(3) -0.0077(17) 0.002(2) 0.0053(16)
C31 0.033(2) 0.026(2) 0.044(3) -0.0080(19) 0.0015(19) -0.0076(18)
C32 0.022(2) 0.041(3) 0.057(3) 0.000(2) -0.005(2) 0.0015(19)
C33 0.043(3) 0.025(2) 0.044(3) 0.0073(19) -0.005(2) -0.0035(19)
C34 0.041(3) 0.049(3) 0.066(4) 0.011(3) 0.013(3) 0.004(2)
C35 0.076(4) 0.054(4) 0.062(4) 0.004(3) 0.014(3) 0.018(3)

loop_
_atom_type_symbol
_atom_type_description
_atom_type_scat_dispersion_real
_atom_type_scat_dispersion_imag
_atom_type_scat_source
C C 0.0033 0.0016 'International Tables Vol C Tables 4.2.6.8 and 6.1.1.4'
H H 0.0000 0.0000 'International Tables Vol C Tables 4.2.6.8 and 6.1.1.4'
Cl Cl 0.1484 0.1585 'International Tables Vol C Tables 4.2.6.8 and 6.1.1.4'
N N 0.0061 0.0033 'International Tables Vol C Tables 4.2.6.8 and 6.1.1.4'
Pd Pd -0.9988 1.0072 'International Tables Vol C Tables 4.2.6.8 and 6.1.1.4'
Sb Sb -0.5866 1.5461 'International Tables Vol C Tables 4.2.6.8 and 6.1.1.4'

loop_
_geom_angle_atom_site_label_1
_geom_angle_atom_site_label_2
_geom_angle_atom_site_label_3
_geom_angle
_geom_angle_site_symmetry_1
_geom_angle_site_symmetry_3
_geom_angle_publ_flag
C23 Sb1 C12 111.51(15) . . ?
C23 Sb1 C1 102.81(14) . . ?
C12 Sb1 C1 107.56(15) . . ?
C23 Sb1 Pd1 115.53(10) . . ?
C12 Sb1 Pd1 122.80(11) . . ?
C1 Sb1 Pd1 92.03(11) . . ?
N1 Pd1 Cl1 174.59(9) . . ?
N1 Pd1 Cl2 92.38(9) . . ?
Cl1 Pd1 Cl2 92.81(4) . . ?
N1 Pd1 Sb1 83.54(9) . . ?
Cl1 Pd1 Sb1 91.18(3) . . ?
Cl2 Pd1 Sb1 174.48(3) . . ?
C7 N1 C2 120.1(3) . . ?
C7 N1 Pd1 116.0(3) . . ?
C2 N1 Pd1 123.0(2) . . ?
C6 C1 C2 121.0(4) . . ?
C6 C1 Sb1 124.2(3) . . ?
C2 C1 Sb1 114.4(3) . . ?
C7 N2 C8 120.9(4) . . ?
C7 N2 C9 122.0(4) . . ?
C8 N2 C9 114.7(4) . . ?
C3 C2 C1 116.9(4) . . ?
C3 C2 N1 124.6(4) . . ?
C1 C2 N1 118.3(3) . . ?
C7 N3 C10 120.9(3) . . ?
C7 N3 C11 123.5(4) . . ?
C10 N3 C11 115.4(3) . . ?
C4 C3 C2 121.1(4) . . ?
C4 C3 H3 119.5 . . ?
C2 C3 H3 119.5 . . ?
C18 N4 C13 121.6(4) . . ?
C5 C4 C3 121.3(4) . . ?
C5 C4 H4 119.3 . . ?
C3 C4 H4 119.3 . . ?
C18 N5 C19 119.1(4) . . ?
C18 N5 C20 120.6(5) . . ?
C19 N5 C20 113.6(5) . . ?
C4 C5 C6 118.8(4) . . ?
C4 C5 H5 120.6 . . ?
C6 C5 H5 120.6 . . ?
C18 N6 C22 122.7(4) . . ?
C18 N6 C21 122.6(5) . . ?
C22 N6 C21 114.4(5) . . ?
C5 C6 C1 120.8(4) . . ?
C5 C6 H6 119.6 . . ?
C1 C6 H6 119.6 . . ?
C29 N7 C24 123.0(3) . . ?
N2 C7 N3 118.5(4) . . ?
N2 C7 N1 119.2(3) . . ?
N3 C7 N1 122.3(4) . . ?
C29 N8 C30 115.9(3) . . ?
C29 N8 C31 120.5(4) . . ?
C30 N8 C31 116.1(3) . . ?
N2 C8 H8A 109.5 . . ?
N2 C8 H8B 109.5 . . ?
H8A C8 H8B 109.5 . . ?
N2 C8 H8C 109.5 . . ?
H8A C8 H8C 109.5 . . ?
H8B C8 H8C 109.5 . . ?
N2 C9 H9A 109.5 . . ?
N2 C9 H9B 109.5 . . ?
H9A C9 H9B 109.5 . . ?
N2 C9 H9C 109.5 . . ?
H9A C9 H9C 109.5 . . ?
H9B C9 H9C 109.5 . . ?
C29 N9 C33 121.5(4) . . ?
C29 N9 C32 122.0(4) . . ?
C33 N9 C32 115.8(4) . . ?
N3 C10 H10A 109.5 . . ?
N3 C10 H10B 109.5 . . ?
H10A C10 H10B 109.5 . . ?
N3 C10 H10C 109.5 . . ?
H10A C10 H10C 109.5 . . ?
H10B C10 H10C 109.5 . . ?
C17 C12 C13 121.1(4) . . ?
C17 C12 Sb1 121.2(3) . . ?
C13 C12 Sb1 117.7(3) . . ?
N3 C11 H11A 109.5 . . ?
N3 C11 H11B 109.5 . . ?
H11A C11 H11B 109.5 . . ?
N3 C11 H11C 109.5 . . ?
H11A C11 H11C 109.5 . . ?
H11B C11 H11C 109.5 . . ?
C12 C13 N4 118.2(4) . . ?
C12 C13 C14 118.0(4) . . ?
N4 C13 C14 123.6(4) . . ?
C15 C14 C13 120.2(4) . . ?
C15 C14 H14 119.9 . . ?
C13 C14 H14 119.9 . . ?
C14 C15 C16 121.5(4) . . ?
C14 C15 H15 119.3 . . ?
C16 C15 H15 119.3 . . ?
N5 C19 H19A 109.5 . . ?
N5 C19 H19B 109.5 . . ?
H19A C19 H19B 109.5 . . ?
N5 C19 H19C 109.5 . . ?
H19A C19 H19C 109.5 . . ?
H19B C19 H19C 109.5 . . ?
N4 C18 N5 118.6(4) . . ?
N4 C18 N6 126.0(5) . . ?
N5 C18 N6 115.3(4) . . ?
C12 C17 C16 119.9(4) . . ?
C12 C17 H17 120.1 . . ?
C16 C17 H17 120.1 . . ?
C15 C16 C17 119.3(4) . . ?
C15 C16 H16 120.3 . . ?
C17 C16 H16 120.3 . . ?
N5 C20 H20A 109.5 . . ?
N5 C20 H20B 109.5 . . ?
H20A C20 H20B 109.5 . . ?
N5 C20 H20C 109.5 . . ?
H20A C20 H20C 109.5 . . ?
H20B C20 H20C 109.5 . . ?
N6 C21 H21A 109.5 . . ?
N6 C21 H21B 109.5 . . ?
H21A C21 H21B 109.5 . . ?
N6 C21 H21C 109.5 . . ?
H21A C21 H21C 109.5 . . ?
H21B C21 H21C 109.5 . . ?
N6 C22 H22A 109.5 . . ?
N6 C22 H22B 109.5 . . ?
H22A C22 H22B 109.5 . . ?
N6 C22 H22C 109.5 . . ?
H22A C22 H22C 109.5 . . ?
H22B C22 H22C 109.5 . . ?
C28 C23 C24 121.8(4) . . ?
C28 C23 Sb1 124.7(3) . . ?
C24 C23 Sb1 113.5(3) . . ?
C25 C24 C23 118.4(4) . . ?
C25 C24 N7 125.9(4) . . ?
C23 C24 N7 115.2(3) . . ?
C26 C25 C24 119.7(4) . . ?
C26 C25 H25 120.2 . . ?
C24 C25 H25 120.2 . . ?
C25 C26 C27 121.5(4) . . ?
C25 C26 H26 119.3 . . ?
C27 C26 H26 119.3 . . ?
C28 C27 C26 118.6(4) . . ?
C28 C27 H27 120.7 . . ?
C26 C27 H27 120.7 . . ?
C23 C28 C27 120.0(4) . . ?
C23 C28 H28 120.0 . . ?
C27 C28 H28 120.0 . . ?
N7 C29 N8 119.4(4) . . ?
N7 C29 N9 124.4(4) . . ?
N8 C29 N9 116.2(4) . . ?
N8 C30 H30A 109.5 . . ?
N8 C30 H30B 109.5 . . ?
H30A C30 H30B 109.5 . . ?
N8 C30 H30C 109.5 . . ?
H30A C30 H30C 109.5 . . ?
H30B C30 H30C 109.5 . . ?
N8 C31 H31A 109.5 . . ?
N8 C31 H31B 109.5 . . ?
H31A C31 H31B 109.5 . . ?
N8 C31 H31C 109.5 . . ?
H31A C31 H31C 109.5 . . ?
H31B C31 H31C 109.5 . . ?
N9 C32 H32A 109.5 . . ?
N9 C32 H32B 109.5 . . ?
H32A C32 H32B 109.5 . . ?
N9 C32 H32C 109.5 . . ?
H32A C32 H32C 109.5 . . ?
H32B C32 H32C 109.5 . . ?
N9 C33 H33A 109.5 . . ?
N9 C33 H33B 109.5 . . ?
H33A C33 H33B 109.5 . . ?
N9 C33 H33C 109.5 . . ?
H33A C33 H33C 109.5 . . ?
H33B C33 H33C 109.5 . . ?
Cl4 C34 Cl3 112.4(3) . . ?
Cl4 C34 H34A 109.1 . . ?
Cl3 C34 H34A 109.1 . . ?
Cl4 C34 H34B 109.1 . . ?
Cl3 C34 H34B 109.1 . . ?
H34A C34 H34B 107.9 . . ?
Cl5 C35 Cl6 112.7(4) . . ?
Cl5 C35 H35A 109.0 . . ?
Cl6 C35 H35A 109.0 . . ?
Cl5 C35 H35B 109.0 . . ?
Cl6 C35 H35B 109.0 . . ?
H35A C35 H35B 107.8 . . ?

loop_
_geom_bond_atom_site_label_1
_geom_bond_atom_site_label_2
_geom_bond_distance
_geom_bond_site_symmetry_2
_geom_bond_publ_flag
Sb1 C23 2.108(4) . ?
Sb1 C12 2.114(4) . ?
Sb1 C1 2.116(4) . ?
Sb1 Pd1 2.4575(4) . ?
Pd1 N1 2.083(3) . ?
Pd1 Cl1 2.2991(10) . ?
Pd1 Cl2 2.4007(10) . ?
N1 C7 1.354(5) . ?
N1 C2 1.417(5) . ?
C1 C6 1.392(6) . ?
C1 C2 1.411(5) . ?
N2 C7 1.336(5) . ?
N2 C8 1.460(5) . ?
N2 C9 1.470(6) . ?
C2 C3 1.410(5) . ?
N3 C7 1.346(5) . ?
N3 C10 1.455(5) . ?
N3 C11 1.457(5) . ?
Cl3 C34 1.771(6) . ?
C3 C4 1.384(6) . ?
C3 H3 0.9500 . ?
N4 C18 1.313(6) . ?
N4 C13 1.401(6) . ?
Cl4 C34 1.743(6) . ?
C4 C5 1.378(6) . ?
C4 H4 0.9500 . ?
N5 C18 1.361(7) . ?
N5 C19 1.452(7) . ?
N5 C20 1.470(7) . ?
Cl5 C35 1.720(7) . ?
C5 C6 1.388(6) . ?
C5 H5 0.9500 . ?
N6 C18 1.372(6) . ?
N6 C22 1.442(6) . ?
N6 C21 1.463(7) . ?
Cl6 C35 1.747(7) . ?
C6 H6 0.9500 . ?
N7 C29 1.315(5) . ?
N7 C24 1.401(5) . ?
N8 C29 1.356(5) . ?
N8 C30 1.429(6) . ?
N8 C31 1.462(6) . ?
C8 H8A 0.9800 . ?
C8 H8B 0.9800 . ?
C8 H8C 0.9800 . ?
C9 H9A 0.9800 . ?
C9 H9B 0.9800 . ?
C9 H9C 0.9800 . ?
N9 C29 1.381(5) . ?
N9 C33 1.445(6) . ?
N9 C32 1.460(5) . ?
C10 H10A 0.9800 . ?
C10 H10B 0.9800 . ?
C10 H10C 0.9800 . ?
C12 C17 1.392(6) . ?
C12 C13 1.395(6) . ?
C11 H11A 0.9800 . ?
C11 H11B 0.9800 . ?
C11 H11C 0.9800 . ?
C13 C14 1.415(6) . ?
C14 C15 1.375(7) . ?
C14 H14 0.9500 . ?
C15 C16 1.377(7) . ?
C15 H15 0.9500 . ?
C19 H19A 0.9800 . ?
C19 H19B 0.9800 . ?
C19 H19C 0.9800 . ?
C17 C16 1.394(6) . ?
C17 H17 0.9500 . ?
C16 H16 0.9500 . ?
C20 H20A 0.9800 . ?
C20 H20B 0.9800 . ?
C20 H20C 0.9800 . ?
C21 H21A 0.9800 . ?
C21 H21B 0.9800 . ?
C21 H21C 0.9800 . ?
C22 H22A 0.9800 . ?
C22 H22B 0.9800 . ?
C22 H22C 0.9800 . ?
C23 C28 1.373(5) . ?
C23 C24 1.397(5) . ?
C24 C25 1.396(5) . ?
C25 C26 1.384(6) . ?
C25 H25 0.9500 . ?
C26 C27 1.395(6) . ?
C26 H26 0.9500 . ?
C27 C28 1.391(6) . ?
C27 H27 0.9500 . ?
C28 H28 0.9500 . ?
C30 H30A 0.9800 . ?
C30 H30B 0.9800 . ?
C30 H30C 0.9800 . ?
C31 H31A 0.9800 . ?
C31 H31B 0.9800 . ?
C31 H31C 0.9800 . ?
C32 H32A 0.9800 . ?
C32 H32B 0.9800 . ?
C32 H32C 0.9800 . ?
C33 H33A 0.9800 . ?
C33 H33B 0.9800 . ?
C33 H33C 0.9800 . ?
C34 H34A 0.9900 . ?
C34 H34B 0.9900 . ?
C35 H35A 0.9900 . ?
C35 H35B 0.9900 . ?
